data_7712081
loop_
_publ_author_name
'Bykowski, Janelle'
'Sinclair, Jocelyn'
'Trach, Jonathan'
'Ferguson, Michael J.'
'Rivard, Eric'

_publ_section_title
;
 Molecular Sn(II) precursors for room temperature deposition of
 crystalline elemental tin.
;
_journal_issue 6
_journal_name_full 'Dalton transactions (Cambridge, England : 2003)'
_journal_page_first 1602
_journal_page_last 1607
_journal_paper_doi 10.1039/d2dt04028j
_journal_volume 52
_journal_year 2023
_chemical_formula_moiety 'C32 H70 K2 O8 Sn2'
_chemical_formula_sum 'C32 H70 K2 O8 Sn2'
_chemical_formula_weight 898.46
_chemical_properties_physical Air-sensitive
_space_group_crystal_system triclinic
_space_group_IT_number 2
_space_group_name_Hall '-P 1'
_space_group_name_H-M_alt 'P -1'
_atom_sites_solution_hydrogens geom
_atom_sites_solution_primary dual
_audit_creation_method SHELXL-2018/3
_audit_update_record
;
2022-12-13 deposited with the CCDC.	2023-01-10 downloaded from the CCDC.
;
_cell_angle_alpha 99.693(3)
_cell_angle_beta 113.801(3)
_cell_angle_gamma 96.897(3)
_cell_formula_units_Z 1
_cell_length_a 10.193(2)
_cell_length_b 10.823(2)
_cell_length_c 11.118(2)
_cell_measurement_reflns_used 7673
_cell_measurement_temperature 193(2)
_cell_measurement_theta_max 30.02
_cell_measurement_theta_min 2.23
_cell_volume 1081.9(4)
_computing_cell_refinement 'Bruker SAINT'
_computing_data_collection 'Bruker APEX2'
_computing_data_reduction 'Bruker SAINT'
_computing_molecular_graphics 'Bruker SHELXTL'
_computing_publication_material 'Bruker SHELXTL'
_computing_structure_refinement 'SHELXL-2018/3 (Sheldrick, 2018)'
_computing_structure_solution 'SHELXT-2014/5 (Sheldrick, 2015)'
_diffrn_ambient_temperature 193(2)
_diffrn_measured_fraction_theta_full 1.000
_diffrn_measured_fraction_theta_max 0.986
_diffrn_measurement_device_type 'Bruker APEX-II CCD'
_diffrn_measurement_method '\w scans'
_diffrn_radiation_type MoK\a
_diffrn_radiation_wavelength 0.71073
_diffrn_reflns_av_R_equivalents 0.0478
_diffrn_reflns_av_unetI/netI 0.0538
_diffrn_reflns_Laue_measured_fraction_full 1.000
_diffrn_reflns_Laue_measured_fraction_max 0.986
_diffrn_reflns_limit_h_max 14
_diffrn_reflns_limit_h_min -14
_diffrn_reflns_limit_k_max 15
_diffrn_reflns_limit_k_min -15
_diffrn_reflns_limit_l_max 15
_diffrn_reflns_limit_l_min -15
_diffrn_reflns_number 19027
_diffrn_reflns_point_group_measured_fraction_full 1.000
_diffrn_reflns_point_group_measured_fraction_max 0.986
_diffrn_reflns_theta_full 25.242
_diffrn_reflns_theta_max 30.579
_diffrn_reflns_theta_min 1.952
_diffrn_source 'Short anode X-ray tube fine focus 2kW'
_exptl_absorpt_coefficient_mu 1.386
_exptl_absorpt_correction_T_max 0.9566
_exptl_absorpt_correction_T_min 0.6724
_exptl_absorpt_correction_type numerical
_exptl_absorpt_process_details
; 
 SADABS 2016/2: Krause, L., Herbst-Irmer, R., Sheldrick G.M. & Stalke D., 
 J. Appl. Cryst. 48 (2015) 3-10 
;
_exptl_crystal_colour colourless
_exptl_crystal_density_diffrn 1.379
_exptl_crystal_description block
_exptl_crystal_F_000 464
_exptl_crystal_recrystallization_method 'Re-crystallisation from solvent: Tetrahydrofuran'
_exptl_crystal_size_max 0.282
_exptl_crystal_size_mid 0.273
_exptl_crystal_size_min 0.209
_refine_diff_density_max 1.247
_refine_diff_density_min -0.953
_refine_diff_density_rms 0.097
_refine_ls_extinction_method none
_refine_ls_goodness_of_fit_ref 1.032
_refine_ls_hydrogen_treatment constr
_refine_ls_matrix_type full
_refine_ls_number_parameters 208
_refine_ls_number_reflns 6558
_refine_ls_number_restraints 0
_refine_ls_restrained_S_all 1.032
_refine_ls_R_factor_all 0.0458
_refine_ls_R_factor_gt 0.0371
_refine_ls_shift/su_max 0.001
_refine_ls_shift/su_mean 0.000
_refine_ls_structure_factor_coef Fsqd
_refine_ls_weighting_details 'w=1/[\s^2^(Fo^2^)+(0.0460P)^2^+0.2119P] where P=(Fo^2^+2Fc^2^)/3'
_refine_ls_weighting_scheme calc
_refine_ls_wR_factor_gt 0.0929
_refine_ls_wR_factor_ref 0.0990
_reflns_Friedel_coverage 0.000
_reflns_number_gt 5550
_reflns_number_total 6558
_reflns_threshold_expression 'I > 2\s(I)'
_cod_data_source_file d2dt04028j2.cif
_cod_data_source_block riv2274
_cod_depositor_comments 'Adding full bibliography for 7712080--7712083.cif.'
_cod_database_code 7712081
_shelx_shelxl_version_number 2018/3
_shelx_space_group_comment
; 
The symmetry employed for this shelxl refinement is uniquely defined 
by the following loop, which should always be used as a source of 
symmetry information in preference to the above space-group names. 
They are only intended as comments. 
;
_shelx_estimated_absorpt_t_min 0.696
_shelx_estimated_absorpt_t_max 0.761

loop_
_space_group_symop_operation_xyz
'x, y, z'
'-x, -y, -z'

loop_
_atom_site_label
_atom_site_type_symbol
_atom_site_fract_x
_atom_site_fract_y
_atom_site_fract_z
_atom_site_U_iso_or_equiv
_atom_site_adp_type
_atom_site_occupancy
_atom_site_site_symmetry_order
_atom_site_calc_flag
_atom_site_refinement_flags_posn
_atom_site_refinement_flags_adp
_atom_site_refinement_flags_occupancy
_atom_site_disorder_assembly
_atom_site_disorder_group
Sn1 Sn 0.30925(2) 0.37915(2) 0.16024(2) 0.03385(7) Uani 1 1 d . . . . .
K1 K 0.36659(6) 0.59659(5) 0.49702(5) 0.03453(12) Uani 1 1 d . . . . .
O1 O 0.46626(19) 0.53390(16) 0.30754(16) 0.0321(3) Uani 1 1 d . . . . .
O2 O 0.19732(19) 0.40957(17) 0.27774(17) 0.0351(4) Uani 1 1 d . . . . .
O3 O 0.4221(2) 0.25748(17) 0.26877(19) 0.0433(4) Uani 1 1 d . . . . .
O4 O 0.1674(3) 0.7526(2) 0.4131(2) 0.0620(6) Uani 1 1 d . . . . .
C1 C 0.5568(3) 0.6222(2) 0.2772(2) 0.0327(5) Uani 1 1 d . . . . .
C2 C 0.6698(4) 0.5575(3) 0.2466(3) 0.0507(7) Uani 1 1 d . . . . .
H2A H 0.732577 0.529989 0.326307 0.076 Uiso 1 1 calc R U . . .
H2B H 0.730280 0.618529 0.224089 0.076 Uiso 1 1 calc R U . . .
H2C H 0.618736 0.482816 0.169909 0.076 Uiso 1 1 calc R U . . .
C3 C 0.4661(4) 0.6731(3) 0.1561(3) 0.0498(7) Uani 1 1 d . . . . .
H3A H 0.419665 0.602674 0.074684 0.075 Uiso 1 1 calc R U . . .
H3B H 0.530183 0.739209 0.142943 0.075 Uiso 1 1 calc R U . . .
H3C H 0.390285 0.710097 0.173217 0.075 Uiso 1 1 calc R U . . .
C4 C 0.6351(3) 0.7336(3) 0.4019(3) 0.0433(6) Uani 1 1 d . . . . .
H4A H 0.563284 0.779780 0.415378 0.065 Uiso 1 1 calc R U . . .
H4B H 0.706941 0.791963 0.388982 0.065 Uiso 1 1 calc R U . . .
H4C H 0.685547 0.700465 0.481590 0.065 Uiso 1 1 calc R U . . .
C5 C 0.0479(3) 0.3511(2) 0.2366(3) 0.0354(5) Uani 1 1 d . . . . .
C6 C -0.0542(4) 0.3874(4) 0.1089(3) 0.0607(9) Uani 1 1 d . . . . .
H6A H -0.047003 0.480377 0.127704 0.091 Uiso 1 1 calc R U . . .
H6B H -0.155466 0.343906 0.081374 0.091 Uiso 1 1 calc R U . . .
H6C H -0.025493 0.361192 0.035796 0.091 Uiso 1 1 calc R U . . .
C7 C 0.0100(3) 0.4018(3) 0.3524(3) 0.0489(7) Uani 1 1 d . . . . .
H7A H 0.074381 0.378389 0.434382 0.073 Uiso 1 1 calc R U . . .
H7B H -0.092333 0.364273 0.328323 0.073 Uiso 1 1 calc R U . . .
H7C H 0.023539 0.495305 0.369015 0.073 Uiso 1 1 calc R U . . .
C8 C 0.0291(4) 0.2060(3) 0.2119(4) 0.0570(8) Uani 1 1 d . . . . .
H8A H 0.054482 0.173681 0.138070 0.086 Uiso 1 1 calc R U . . .
H8B H -0.072990 0.167354 0.187441 0.086 Uiso 1 1 calc R U . . .
H8C H 0.093754 0.183597 0.294483 0.086 Uiso 1 1 calc R U . . .
C9 C 0.4426(3) 0.1372(2) 0.2152(3) 0.0443(6) Uani 1 1 d . . . . .
C10 C 0.5740(4) 0.1566(4) 0.1835(4) 0.0632(9) Uani 1 1 d . . . . .
H10A H 0.551818 0.198864 0.108359 0.095 Uiso 1 1 calc R U . . .
H10B H 0.596290 0.073187 0.158148 0.095 Uiso 1 1 calc R U . . .
H10C H 0.658841 0.210094 0.263576 0.095 Uiso 1 1 calc R U . . .
C11 C 0.3090(4) 0.0619(4) 0.0882(4) 0.0754(12) Uani 1 1 d . . . . .
H11A H 0.223263 0.051520 0.107724 0.113 Uiso 1 1 calc R U . . .
H11B H 0.326193 -0.022584 0.058504 0.113 Uiso 1 1 calc R U . . .
H11C H 0.291251 0.108302 0.016514 0.113 Uiso 1 1 calc R U . . .
C12 C 0.4725(5) 0.0624(3) 0.3242(4) 0.0693(11) Uani 1 1 d . . . . .
H12A H 0.560500 0.109237 0.405517 0.104 Uiso 1 1 calc R U . . .
H12B H 0.487708 -0.022017 0.291236 0.104 Uiso 1 1 calc R U . . .
H12C H 0.388559 0.051710 0.346285 0.104 Uiso 1 1 calc R U . . .
C13 C 0.0849(6) 0.8332(5) 0.4527(5) 0.0866(15) Uani 1 1 d . . . . .
H13A H 0.149088 0.894951 0.539922 0.104 Uiso 1 1 calc R U . . .
H13B H 0.006064 0.781279 0.464429 0.104 Uiso 1 1 calc R U . . .
C14 C 0.0222(6) 0.9011(5) 0.3492(5) 0.0876(14) Uani 1 1 d . . . . .
H14A H 0.075809 0.991416 0.379123 0.105 Uiso 1 1 calc R U . . .
H14B H -0.082111 0.899714 0.328318 0.105 Uiso 1 1 calc R U . . .
C15 C 0.0361(5) 0.8332(4) 0.2283(4) 0.0741(11) Uani 1 1 d . . . . .
H15A H -0.055479 0.770657 0.165529 0.089 Uiso 1 1 calc R U . . .
H15B H 0.059164 0.894619 0.179419 0.089 Uiso 1 1 calc R U . . .
C16 C 0.1590(5) 0.7672(4) 0.2852(4) 0.0656(9) Uani 1 1 d . . . . .
H16A H 0.139974 0.682410 0.224292 0.079 Uiso 1 1 calc R U . . .
H16B H 0.251985 0.818919 0.296649 0.079 Uiso 1 1 calc R U . . .

loop_
_atom_site_aniso_label
_atom_site_aniso_U_11
_atom_site_aniso_U_22
_atom_site_aniso_U_33
_atom_site_aniso_U_23
_atom_site_aniso_U_13
_atom_site_aniso_U_12
Sn1 0.03255(11) 0.03811(10) 0.02315(9) 0.00032(6) 0.00763(7) 0.00565(7)
K1 0.0378(3) 0.0339(2) 0.0272(2) 0.00305(19) 0.0098(2) 0.0121(2)
O1 0.0331(9) 0.0330(8) 0.0256(7) 0.0039(6) 0.0103(7) 0.0035(7)
O2 0.0266(8) 0.0400(9) 0.0308(8) -0.0005(7) 0.0088(7) 0.0036(7)
O3 0.0463(11) 0.0323(9) 0.0377(9) -0.0040(7) 0.0077(8) 0.0152(8)
O4 0.0760(17) 0.0592(14) 0.0554(13) 0.0166(11) 0.0247(13) 0.0401(13)
C1 0.0323(12) 0.0352(11) 0.0310(11) 0.0093(9) 0.0133(10) 0.0079(9)
C2 0.0482(18) 0.0555(17) 0.0572(18) 0.0108(14) 0.0315(15) 0.0144(14)
C3 0.0537(18) 0.0551(17) 0.0411(15) 0.0213(13) 0.0166(13) 0.0136(14)
C4 0.0423(15) 0.0386(13) 0.0396(14) 0.0052(11) 0.0124(12) -0.0002(11)
C5 0.0262(12) 0.0395(12) 0.0334(12) 0.0063(10) 0.0068(9) 0.0075(10)
C6 0.0372(17) 0.088(3) 0.0476(17) 0.0250(17) 0.0053(13) 0.0161(17)
C7 0.0367(15) 0.0618(18) 0.0483(16) 0.0083(13) 0.0202(13) 0.0107(13)
C8 0.0463(18) 0.0386(15) 0.071(2) 0.0014(14) 0.0181(16) -0.0004(13)
C9 0.0430(15) 0.0321(12) 0.0501(15) -0.0067(11) 0.0181(13) 0.0102(11)
C10 0.064(2) 0.065(2) 0.068(2) 0.0059(17) 0.0371(19) 0.0230(18)
C11 0.056(2) 0.056(2) 0.076(3) -0.0308(18) 0.0101(19) 0.0070(17)
C12 0.101(3) 0.0354(15) 0.076(2) 0.0081(15) 0.044(2) 0.0176(17)
C13 0.114(4) 0.102(3) 0.080(3) 0.037(3) 0.057(3) 0.073(3)
C14 0.117(4) 0.090(3) 0.091(3) 0.044(3) 0.057(3) 0.070(3)
C15 0.085(3) 0.082(3) 0.050(2) 0.0203(19) 0.019(2) 0.030(2)
C16 0.081(3) 0.060(2) 0.063(2) 0.0109(17) 0.036(2) 0.0230(19)

loop_
_atom_type_symbol
_atom_type_description
_atom_type_scat_dispersion_real
_atom_type_scat_dispersion_imag
_atom_type_scat_source
C C 0.0033 0.0016 'International Tables Vol C Tables 4.2.6.8 and 6.1.1.4'
H H 0.0000 0.0000 'International Tables Vol C Tables 4.2.6.8 and 6.1.1.4'
O O 0.0106 0.0060 'International Tables Vol C Tables 4.2.6.8 and 6.1.1.4'
K K 0.2009 0.2494 'International Tables Vol C Tables 4.2.6.8 and 6.1.1.4'
Sn Sn -0.6537 1.4246 'International Tables Vol C Tables 4.2.6.8 and 6.1.1.4'

loop_
_geom_angle_atom_site_label_1
_geom_angle_atom_site_label_2
_geom_angle_atom_site_label_3
_geom_angle
_geom_angle_site_symmetry_1
_geom_angle_site_symmetry_3
_geom_angle_publ_flag
O2 Sn1 O3 92.98(8) . . ?
O2 Sn1 O1 83.58(7) . . ?
O3 Sn1 O1 88.46(7) . . ?
O2 Sn1 K1 83.17(5) . 2_666 ?
O3 Sn1 K1 41.68(5) . 2_666 ?
O1 Sn1 K1 47.20(5) . 2_666 ?
O2 Sn1 K1 41.15(5) . . ?
O3 Sn1 K1 88.64(5) . . ?
O1 Sn1 K1 42.54(5) . . ?
K1 Sn1 K1 55.940(17) 2_666 . ?
O2 K1 O3 166.05(6) . 2_666 ?
O2 K1 O1 61.96(5) . . ?
O3 K1 O1 112.37(6) 2_666 . ?
O2 K1 O4 90.43(7) . . ?
O3 K1 O4 103.52(7) 2_666 . ?
O1 K1 O4 109.19(7) . . ?
O2 K1 O1 104.41(6) . 2_666 ?
O3 K1 O1 62.93(6) 2_666 2_666 ?
O1 K1 O1 99.42(5) . 2_666 ?
O4 K1 O1 151.37(6) . 2_666 ?
O2 K1 K1 81.09(4) . 2_666 ?
O3 K1 K1 85.63(4) 2_666 2_666 ?
O1 K1 K1 51.66(4) . 2_666 ?
O4 K1 K1 160.82(6) . 2_666 ?
O1 K1 K1 47.76(4) 2_666 2_666 ?
O2 K1 Sn1 135.75(4) . 2_666 ?
O3 K1 Sn1 30.92(4) 2_666 2_666 ?
O1 K1 Sn1 105.79(4) . 2_666 ?
O4 K1 Sn1 131.80(5) . 2_666 ?
O1 K1 Sn1 32.27(3) 2_666 2_666 ?
K1 K1 Sn1 62.096(18) 2_666 2_666 ?
O2 K1 Sn1 30.61(4) . . ?
O3 K1 Sn1 141.76(5) 2_666 . ?
O1 K1 Sn1 31.42(4) . . ?
O4 K1 Sn1 102.69(5) . . ?
O1 K1 Sn1 102.37(4) 2_666 . ?
K1 K1 Sn1 61.964(15) 2_666 . ?
Sn1 K1 Sn1 124.059(18) 2_666 . ?
C1 O1 Sn1 122.42(14) . . ?
C1 O1 K1 124.45(13) . . ?
Sn1 O1 K1 106.04(7) . . ?
C1 O1 K1 112.39(13) . 2_666 ?
Sn1 O1 K1 100.53(6) . 2_666 ?
K1 O1 K1 80.58(5) . 2_666 ?
C5 O2 Sn1 124.30(14) . . ?
C5 O2 K1 126.95(14) . . ?
Sn1 O2 K1 108.24(7) . . ?
C9 O3 Sn1 126.85(18) . . ?
C9 O3 K1 118.91(16) . 2_666 ?
Sn1 O3 K1 107.40(7) . 2_666 ?
C13 O4 C16 109.0(3) . . ?
C13 O4 K1 144.9(2) . . ?
C16 O4 K1 105.49(19) . . ?
O1 C1 C4 106.94(19) . . ?
O1 C1 C3 111.4(2) . . ?
C4 C1 C3 109.1(2) . . ?
O1 C1 C2 110.1(2) . . ?
C4 C1 C2 109.9(2) . . ?
C3 C1 C2 109.3(2) . . ?
O2 C5 C8 110.3(2) . . ?
O2 C5 C7 106.6(2) . . ?
C8 C5 C7 109.6(3) . . ?
O2 C5 C6 111.3(2) . . ?
C8 C5 C6 110.0(3) . . ?
C7 C5 C6 109.0(2) . . ?
O3 C9 C10 109.6(3) . . ?
O3 C9 C11 112.6(2) . . ?
C10 C9 C11 109.3(3) . . ?
O3 C9 C12 106.8(2) . . ?
C10 C9 C12 109.5(3) . . ?
C11 C9 C12 109.1(3) . . ?
O4 C13 C14 108.6(3) . . ?
C13 C14 C15 106.0(3) . . ?
C16 C15 C14 104.0(3) . . ?
O4 C16 C15 106.4(3) . . ?

loop_
_geom_bond_atom_site_label_1
_geom_bond_atom_site_label_2
_geom_bond_distance
_geom_bond_site_symmetry_2
_geom_bond_publ_flag
Sn1 O2 2.0652(17) . ?
Sn1 O3 2.0715(19) . ?
Sn1 O1 2.0894(17) . ?
Sn1 K1 3.8471(8) 2_666 ?
Sn1 K1 3.8518(8) . ?
K1 O2 2.6687(18) . ?
K1 O3 2.681(2) 2_666 ?
K1 O1 2.7096(17) . ?
K1 O4 2.769(2) . ?
K1 O1 2.8708(18) 2_666 ?
K1 K1 3.6108(11) 2_666 ?
O1 C1 1.424(3) . ?
O2 C5 1.428(3) . ?
O3 C9 1.413(3) . ?
O4 C13 1.417(4) . ?
O4 C16 1.426(4) . ?
C1 C4 1.525(4) . ?
C1 C3 1.529(4) . ?
C1 C2 1.537(4) . ?
C5 C8 1.522(4) . ?
C5 C7 1.524(4) . ?
C5 C6 1.532(4) . ?
C9 C10 1.517(5) . ?
C9 C11 1.519(4) . ?
C9 C12 1.520(5) . ?
C13 C14 1.440(6) . ?
C14 C15 1.488(6) . ?
C15 C16 1.486(6) . ?

loop_
_geom_torsion_atom_site_label_1
_geom_torsion_atom_site_label_2
_geom_torsion_atom_site_label_3
_geom_torsion_atom_site_label_4
_geom_torsion
_geom_torsion_site_symmetry_1
_geom_torsion_site_symmetry_2
_geom_torsion_site_symmetry_3
_geom_torsion_site_symmetry_4
_geom_torsion_publ_flag
O2 Sn1 O1 C1 -148.13(17) . . . . ?
O3 Sn1 O1 C1 118.70(17) . . . . ?
K1 Sn1 O1 C1 125.25(18) 2_666 . . . ?
K1 Sn1 O1 C1 -151.6(2) . . . . ?
O2 Sn1 O1 K1 3.50(7) . . . . ?
O3 Sn1 O1 K1 -89.67(8) . . . . ?
K1 Sn1 O1 K1 -83.12(6) 2_666 . . . ?
O2 Sn1 O1 K1 86.63(7) . . . 2_666 ?
O3 Sn1 O1 K1 -6.55(7) . . . 2_666 ?
K1 Sn1 O1 K1 83.12(6) . . . 2_666 ?
O2 K1 O1 C1 147.85(18) . . . . ?
O3 K1 O1 C1 -46.26(18) 2_666 . . . ?
O4 K1 O1 C1 68.00(18) . . . . ?
O1 K1 O1 C1 -110.76(17) 2_666 . . . ?
K1 K1 O1 C1 -110.76(17) 2_666 . . . ?
Sn1 K1 O1 C1 -78.30(17) 2_666 . . . ?
Sn1 K1 O1 C1 150.9(2) . . . . ?
O2 K1 O1 Sn1 -3.05(6) . . . . ?
O3 K1 O1 Sn1 162.84(7) 2_666 . . . ?
O4 K1 O1 Sn1 -82.90(9) . . . . ?
O1 K1 O1 Sn1 98.34(7) 2_666 . . . ?
K1 K1 O1 Sn1 98.34(7) 2_666 . . . ?
Sn1 K1 O1 Sn1 130.80(6) 2_666 . . . ?
O2 K1 O1 K1 -101.39(6) . . . 2_666 ?
O3 K1 O1 K1 64.50(6) 2_666 . . 2_666 ?
O4 K1 O1 K1 178.76(7) . . . 2_666 ?
O1 K1 O1 K1 0.0 2_666 . . 2_666 ?
Sn1 K1 O1 K1 32.46(4) 2_666 . . 2_666 ?
Sn1 K1 O1 K1 -98.34(7) . . . 2_666 ?
O3 Sn1 O2 C5 -103.17(19) . . . . ?
O1 Sn1 O2 C5 168.72(19) . . . . ?
K1 Sn1 O2 C5 -143.75(18) 2_666 . . . ?
K1 Sn1 O2 C5 172.3(2) . . . . ?
O3 Sn1 O2 K1 84.51(8) . . . . ?
O1 Sn1 O2 K1 -3.60(7) . . . . ?
K1 Sn1 O2 K1 43.93(6) 2_666 . . . ?
O3 K1 O2 C5 121.9(3) 2_666 . . . ?
O1 K1 O2 C5 -168.9(2) . . . . ?
O4 K1 O2 C5 -57.32(19) . . . . ?
O1 K1 O2 C5 97.94(18) 2_666 . . . ?
K1 K1 O2 C5 139.96(19) 2_666 . . . ?
Sn1 K1 O2 C5 107.09(18) 2_666 . . . ?
Sn1 K1 O2 C5 -172.1(2) . . . . ?
O3 K1 O2 Sn1 -66.1(3) 2_666 . . . ?
O1 K1 O2 Sn1 3.12(6) . . . . ?
O4 K1 O2 Sn1 114.74(9) . . . . ?
O1 K1 O2 Sn1 -90.00(8) 2_666 . . . ?
K1 K1 O2 Sn1 -47.98(7) 2_666 . . . ?
Sn1 K1 O2 Sn1 -80.86(9) 2_666 . . . ?
O2 Sn1 O3 C9 133.5(2) . . . . ?
O1 Sn1 O3 C9 -143.0(2) . . . . ?
K1 Sn1 O3 C9 -150.2(3) 2_666 . . . ?
K1 Sn1 O3 C9 174.4(2) . . . . ?
O2 Sn1 O3 K1 -76.26(8) . . . 2_666 ?
O1 Sn1 O3 K1 7.23(8) . . . 2_666 ?
K1 Sn1 O3 K1 -35.32(7) . . . 2_666 ?
O2 K1 O4 C13 130.1(5) . . . . ?
O3 K1 O4 C13 -49.7(5) 2_666 . . . ?
O1 K1 O4 C13 -169.6(5) . . . . ?
O1 K1 O4 C13 7.9(6) 2_666 . . . ?
K1 K1 O4 C13 -166.6(5) 2_666 . . . ?
Sn1 K1 O4 C13 -35.3(6) 2_666 . . . ?
Sn1 K1 O4 C13 158.4(5) . . . . ?
O2 K1 O4 C16 -60.2(2) . . . . ?
O3 K1 O4 C16 120.0(2) 2_666 . . . ?
O1 K1 O4 C16 0.1(2) . . . . ?
O1 K1 O4 C16 177.5(2) 2_666 . . . ?
K1 K1 O4 C16 3.1(4) 2_666 . . . ?
Sn1 K1 O4 C16 134.3(2) 2_666 . . . ?
Sn1 K1 O4 C16 -31.9(2) . . . . ?
Sn1 O1 C1 C4 169.61(16) . . . . ?
K1 O1 C1 C4 23.2(3) . . . . ?
K1 O1 C1 C4 -70.7(2) 2_666 . . . ?
Sn1 O1 C1 C3 50.4(2) . . . . ?
K1 O1 C1 C3 -96.0(2) . . . . ?
K1 O1 C1 C3 170.14(16) 2_666 . . . ?
Sn1 O1 C1 C2 -71.0(2) . . . . ?
K1 O1 C1 C2 142.61(18) . . . . ?
K1 O1 C1 C2 48.7(2) 2_666 . . . ?
Sn1 O2 C5 C8 62.0(3) . . . . ?
K1 O2 C5 C8 -127.2(2) . . . . ?
Sn1 O2 C5 C7 -179.09(17) . . . . ?
K1 O2 C5 C7 -8.2(3) . . . . ?
Sn1 O2 C5 C6 -60.4(3) . . . . ?
K1 O2 C5 C6 110.5(2) . . . . ?
Sn1 O3 C9 C10 84.7(3) . . . . ?
K1 O3 C9 C10 -62.5(3) 2_666 . . . ?
Sn1 O3 C9 C11 -37.1(4) . . . . ?
K1 O3 C9 C11 175.7(3) 2_666 . . . ?
Sn1 O3 C9 C12 -156.8(2) . . . . ?
K1 O3 C9 C12 56.0(3) 2_666 . . . ?
C16 O4 C13 C14 0.0(6) . . . . ?
K1 O4 C13 C14 169.4(4) . . . . ?
O4 C13 C14 C15 15.0(6) . . . . ?
C13 C14 C15 C16 -23.3(6) . . . . ?
C13 O4 C16 C15 -14.9(5) . . . . ?
K1 O4 C16 C15 171.3(3) . . . . ?
C14 C15 C16 O4 23.4(5) . . . . ?
